data_2020628
loop_
_publ_author_name
'Semeniuc, Radu F.'
'Reger, Daniel L.'
'Smith, Mark D.'

_publ_section_title
;
 A cadmium(II) coordination polymer formed from a third generation
 tetratopic tris(pyrazolyl)methane ligand
;
_journal_coeditor_code YP3121
_journal_issue 11
_journal_name_full 'Acta Crystallographica Section C'
_journal_page_first 832
_journal_page_last 837
_journal_paper_doi 10.1107/S205322961600783X
_journal_volume 72
_journal_year 2016
_chemical_formula_iupac '[Cd2 (C2 H3 N1)2 (C54 H54 N24 O4)] (B F4)4, 2C4 H10 O, 2C2 H3 N'
_chemical_formula_moiety 'C58 H60 Cd2 N26 O4, 4(B F4), 2(C4 H10 O), 2(C2 H3 N)'
_chemical_formula_sum 'C70 H86 B4 Cd2 F16 N28 O6'
_chemical_formula_weight 1987.71
_chemical_name_systematic
;<i>catena</i>-Poly[[[[bis[acetonitrilecadmium(II)]-\m-4-1,2,4,5-([2,2,2-tris(1<i>H</i>-pyrazol-1-yl)ethoxy]methyl}benzene]
tetrakis(tetrafluoridoborate)]--diethyl ether--acetonitrile (1/2/2)],
;
_space_group_IT_number 14
_symmetry_cell_setting monoclinic
_symmetry_space_group_name_Hall '-P 2yn'
_symmetry_space_group_name_H-M 'P 1 21/n 1'
_atom_sites_solution_hydrogens geom
_audit_creation_method SHELXL-97
_cell_angle_alpha 90.00
_cell_angle_beta 97.6870(10)
_cell_angle_gamma 90.00
_cell_formula_units_Z 2
_cell_length_a 14.4909(6)
_cell_length_b 16.1418(7)
_cell_length_c 18.2891(8)
_cell_measurement_reflns_used 6781
_cell_measurement_temperature 150(2)
_cell_measurement_theta_max 22.436
_cell_measurement_theta_min 2.248
_cell_volume 4239.5(3)
_computing_cell_refinement
;
SAINT-Plus-NT (Bruker, 1998)
;
_computing_data_collection
;
SMART-NT (Bruker, 2000)
;
_computing_data_reduction
;
SAINT-Plus-NT (Bruker, 1998)
;
_computing_molecular_graphics
;
SHELXTL (Sheldrick, 2008)
;
_computing_publication_material
;
SHELXTL  (Sheldrick, 2008)
;
_computing_structure_refinement
;
SHELXL2014 (Sheldrick, 2015)
;
_computing_structure_solution
;
SHELXS97 (Sheldrick, 2008)
;
_diffrn_ambient_temperature 150(2)
_diffrn_measured_fraction_theta_full 1.000
_diffrn_measured_fraction_theta_max 1.000
_diffrn_measurement_device_type 'Bruker SMART APEX CCD'
_diffrn_measurement_method 'omega scans'
_diffrn_radiation_monochromator graphite
_diffrn_radiation_source 'fine-focus sealed tube'
_diffrn_radiation_type MoK\a
_diffrn_radiation_wavelength 0.71073
_diffrn_reflns_av_R_equivalents 0.0924
_diffrn_reflns_av_sigmaI/netI 0.0809
_diffrn_reflns_limit_h_max 15
_diffrn_reflns_limit_h_min -15
_diffrn_reflns_limit_k_max 17
_diffrn_reflns_limit_k_min -15
_diffrn_reflns_limit_l_max 19
_diffrn_reflns_limit_l_min -19
_diffrn_reflns_number 23397
_diffrn_reflns_theta_full 22.539
_diffrn_reflns_theta_max 22.539
_diffrn_reflns_theta_min 1.687
_exptl_absorpt_coefficient_mu 0.604
_exptl_absorpt_correction_type none
_exptl_crystal_colour colorless
_exptl_crystal_density_diffrn 1.557
_exptl_crystal_density_method 'not measured'
_exptl_crystal_description irregular
_exptl_crystal_F_000 2020
_exptl_crystal_size_max 0.28
_exptl_crystal_size_mid 0.18
_exptl_crystal_size_min 0.10
_refine_diff_density_max 0.983
_refine_diff_density_min -0.628
_refine_ls_extinction_method none
_refine_ls_goodness_of_fit_ref 1.135
_refine_ls_hydrogen_treatment constr
_refine_ls_matrix_type full
_refine_ls_number_parameters 570
_refine_ls_number_reflns 5579
_refine_ls_number_restraints 38
_refine_ls_restrained_S_all 1.136
_refine_ls_R_factor_all 0.1128
_refine_ls_R_factor_gt 0.0781
_refine_ls_shift/su_max 0.000
_refine_ls_shift/su_mean 0.000
_refine_ls_structure_factor_coef Fsqd
_refine_ls_weighting_details 'w=1/[\s^2^(Fo^2^)+(0.0634P)^2^+11.2944P] where P=(Fo^2^+2Fc^2^)/3'
_refine_ls_weighting_scheme calc
_refine_ls_wR_factor_gt 0.1646
_refine_ls_wR_factor_ref 0.1784
_reflns_number_gt 3844
_reflns_number_total 5579
_reflns_threshold_expression >2sigma(I)
_cod_data_source_file yp3121sup1.cif
_cod_data_source_block I
_cod_depositor_comments 'Adding full bibliography for 2020628.cif.'
_cod_original_sg_symbol_H-M 'P 21/n'
_cod_database_code 2020628
_cod_database_fobs_code 2020628

loop_
_symmetry_equiv_pos_as_xyz
'x, y, z'
'-x+1/2, y+1/2, -z+1/2'
'-x, -y, -z'
'x-1/2, -y-1/2, z-1/2'

loop_
_atom_site_type_symbol
_atom_site_label
_atom_site_fract_x
_atom_site_fract_y
_atom_site_fract_z
_atom_site_U_iso_or_equiv
_atom_site_adp_type
_atom_site_calc_flag
_atom_site_occupancy
_atom_site_disorder_assembly
_atom_site_disorder_group
Cd Cd -0.04860(4) 0.49666(5) 0.22415(4) 0.0455(3) Uani d 1 . .
C C1 0.1697(6) 0.4205(6) 0.2810(5) 0.050(3) Uani d 1 . .
C C2 0.2669(6) 0.3844(6) 0.3036(5) 0.048(2) Uani d 1 . .
H H2A 0.2617 0.3279 0.3238 0.058 Uiso calc 1 . .
H H2B 0.3003 0.3805 0.2599 0.058 Uiso calc 1 . .
C C3 0.4080(6) 0.4007(7) 0.3813(6) 0.060(3) Uani d 1 . .
H H3A 0.4446 0.3978 0.3393 0.072 Uiso calc 1 . .
H H3B 0.4018 0.3439 0.4004 0.072 Uiso calc 1 . .
C C4 0.4564(6) 0.4547(7) 0.4405(5) 0.047(2) Uani d 1 . .
C C5 0.5053(6) 0.5255(6) 0.4274(5) 0.043(3) Uani d 1 . .
C C6 0.4506(6) 0.4317(7) 0.5138(6) 0.054(3) Uani d 1 . .
H H6 0.4146 0.3845 0.5227 0.065 Uiso calc 1 . .
C C7 0.5148(7) 0.5528(7) 0.3506(5) 0.063(3) Uani d 1 . .
H H7A 0.4687 0.5235 0.3149 0.076 Uiso calc 1 . .
H H7B 0.5029 0.6131 0.3456 0.076 Uiso calc 1 . .
C C8 0.6176(6) 0.5554(6) 0.2622(5) 0.049(3) Uani d 1 . .
H H8A 0.6038 0.6150 0.2537 0.058 Uiso calc 1 . .
H H8B 0.5727 0.5232 0.2277 0.058 Uiso calc 1 . .
C C9 0.7144(6) 0.5377(5) 0.2465(5) 0.036(2) Uani d 1 . .
C C11 0.2561(7) 0.5415(7) 0.2309(5) 0.053(3) Uani d 1 . .
H H11 0.3176 0.5199 0.2394 0.064 Uiso calc 1 . .
C C12 0.2310(7) 0.6132(7) 0.1989(6) 0.057(3) Uani d 1 . .
H H12 0.2709 0.6539 0.1823 0.068 Uiso calc 1 . .
C C13 0.1317(7) 0.6171(7) 0.1943(5) 0.055(3) Uani d 1 . .
H H13 0.0935 0.6607 0.1724 0.066 Uiso calc 1 . .
C C21 0.1567(8) 0.3001(7) 0.1893(6) 0.061(3) Uani d 1 . .
H H21 0.2180 0.2782 0.1979 0.074 Uiso calc 1 . .
C C22 0.0864(9) 0.2727(7) 0.1397(6) 0.071(3) Uani d 1 . .
H H22 0.0894 0.2291 0.1052 0.085 Uiso calc 1 . .
C C23 0.0089(8) 0.3198(7) 0.1482(6) 0.065(3) Uani d 1 . .
H H23 -0.0516 0.3116 0.1221 0.079 Uiso calc 1 . .
C C31 0.1440(7) 0.3922(6) 0.4126(5) 0.052(3) Uani d 1 . .
H H31 0.2013 0.3658 0.4299 0.062 Uiso calc 1 . .
C C32 0.0719(7) 0.4050(6) 0.4519(5) 0.058(3) Uani d 1 . .
H H32 0.0687 0.3900 0.5017 0.069 Uiso calc 1 . .
C C33 0.0044(7) 0.4444(7) 0.4039(5) 0.059(3) Uani d 1 . .
H H33 -0.0547 0.4607 0.4160 0.070 Uiso calc 1 . .
C C41 0.7675(8) 0.6483(6) 0.3415(5) 0.051(3) Uani d 1 . .
H H41 0.7105 0.6564 0.3608 0.061 Uiso calc 1 . .
C C42 0.8467(8) 0.6917(6) 0.3619(5) 0.053(3) Uani d 1 . .
H H42 0.8573 0.7346 0.3975 0.064 Uiso calc 1 . .
C C43 0.9092(7) 0.6582(6) 0.3182(5) 0.055(3) Uani d 1 . .
H H43 0.9718 0.6763 0.3199 0.067 Uiso calc 1 . .
C C51 0.6840(7) 0.3892(7) 0.2770(6) 0.064(3) Uani d 1 . .
H H51 0.6202 0.3934 0.2834 0.077 Uiso calc 1 . .
C C52 0.7372(7) 0.3190(6) 0.2828(6) 0.058(3) Uani d 1 . .
H H52 0.7185 0.2650 0.2954 0.069 Uiso calc 1 . .
C C53 0.8235(7) 0.3428(6) 0.2665(5) 0.055(3) Uani d 1 . .
H H53 0.8749 0.3063 0.2659 0.067 Uiso calc 1 . .
C C61 0.6869(6) 0.5028(7) 0.1122(5) 0.052(2) Uani d 1 . .
H H61 0.6786 0.4445 0.1154 0.062 Uiso calc 1 . .
C C62 0.6718(6) 0.5498(7) 0.0506(5) 0.054(3) Uani d 1 . .
H H62 0.6528 0.5310 0.0017 0.064 Uiso calc 1 . .
C C63 0.6895(6) 0.6298(6) 0.0728(5) 0.049(3) Uani d 1 . .
H H63 0.6841 0.6763 0.0406 0.059 Uiso calc 1 . .
N N11 0.1014(5) 0.5496(5) 0.2257(4) 0.056(2) Uani d 1 . .
N N12 0.1777(5) 0.5042(5) 0.2496(4) 0.0459(18) Uani d 1 . .
N N21 0.0318(6) 0.3780(5) 0.1980(4) 0.051(2) Uani d 1 . .
N N22 0.1231(5) 0.3654(5) 0.2250(4) 0.0419(19) Uani d 1 . .
N N31 0.0321(5) 0.4564(5) 0.3394(4) 0.047(2) Uani d 1 . .
N N32 0.1191(5) 0.4242(4) 0.3443(4) 0.0409(18) Uani d 1 . .
N N41 0.8719(5) 0.5986(4) 0.2740(4) 0.0409(19) Uani d 1 . .
N N42 0.7816(5) 0.5920(4) 0.2896(4) 0.0389(18) Uani d 1 . .
N N51 0.8258(5) 0.4230(4) 0.2517(4) 0.0396(18) Uani d 1 . .
N N52 0.7405(5) 0.4520(5) 0.2605(4) 0.0424(19) Uani d 1 . .
N N61 0.7155(5) 0.6343(4) 0.1458(4) 0.0415(18) Uani d 1 . .
N N62 0.7161(5) 0.5551(4) 0.1684(4) 0.0358(17) Uani d 1 . .
O O1 0.3165(4) 0.4353(4) 0.3569(3) 0.0498(16) Uani d 1 . .
O O2 0.6060(4) 0.5346(4) 0.3360(3) 0.0448(16) Uani d 1 . .
C C71 -0.1078(7) 0.5319(6) 0.0411(7) 0.058(3) Uani d 1 . .
C C72 -0.1382(8) 0.5422(8) -0.0383(5) 0.085(4) Uani d 1 . .
H H72A -0.1886 0.5832 -0.0458 0.127 Uiso calc 1 . .
H H72B -0.1607 0.4891 -0.0596 0.127 Uiso calc 1 . .
H H72C -0.0857 0.5614 -0.0625 0.127 Uiso calc 1 . .
N N71 -0.0834(5) 0.5256(5) 0.1021(5) 0.053(2) Uani d 1 . .
B B1 0.1796(9) 0.7003(9) 0.0062(7) 0.056(3) Uani d 1 . .
F F1 0.2259(5) 0.7367(4) 0.0670(4) 0.107(3) Uani d 1 . .
F F2 0.2287(5) 0.6400(6) -0.0172(5) 0.130(3) Uani d 1 . .
F F3 0.1639(6) 0.7577(5) -0.0485(4) 0.118(3) Uani d 1 . .
F F4 0.0970(5) 0.6706(5) 0.0203(4) 0.099(2) Uani d 1 . .
B B2 0.5712(11) 0.6351(10) 0.8446(8) 0.073(4) Uani d 1 . .
F F5 0.5462(5) 0.5715(6) 0.7997(5) 0.133(3) Uani d 1 . .
F F6 0.5771(6) 0.7012(6) 0.7957(4) 0.136(4) Uani d 1 . .
F F7 0.5117(6) 0.6533(6) 0.8898(4) 0.141(4) Uani d 1 . .
F F8 0.6572(5) 0.6222(5) 0.8772(4) 0.109(3) Uani d 1 . .
C C91A 0.6323(15) 0.8558(17) -0.0442(16) 0.126(8) Uiso d 0.6 A 1
H H91A 0.6332 0.8039 -0.0163 0.189 Uiso calc 0.6 A 1
H H91B 0.5905 0.8500 -0.0907 0.189 Uiso calc 0.6 A 1
H H91C 0.6100 0.9008 -0.0150 0.189 Uiso calc 0.6 A 1
C C92A 0.7291(17) 0.876(2) -0.060(2) 0.172(12) Uiso d 0.6 A 1
H H92A 0.7300 0.8805 -0.1141 0.207 Uiso calc 0.6 A 1
H H92B 0.7510 0.9284 -0.0365 0.207 Uiso calc 0.6 A 1
O O3A 0.7873(15) 0.8083(15) -0.0308(12) 0.166(7) Uiso d 0.6 A 1
C C93A 0.836(2) 0.8354(15) 0.0342(15) 0.123(7) Uiso d 0.6 A 1
H H93A 0.7918 0.8507 0.0690 0.148 Uiso calc 0.6 A 1
H H93B 0.8726 0.8851 0.0251 0.148 Uiso calc 0.6 A 1
C C94A 0.8997(15) 0.7669(14) 0.0669(12) 0.078(5) Uiso d 0.6 A 1
H H94A 0.8682 0.7341 0.1012 0.116 Uiso calc 0.6 A 1
H H94B 0.9566 0.7912 0.0933 0.116 Uiso calc 0.6 A 1
H H94C 0.9159 0.7311 0.0272 0.116 Uiso calc 0.6 A 1
C C91B 0.681(3) 0.865(3) -0.0864(19) 0.126(8) Uiso d 0.4 B 2
H H91D 0.7245 0.8402 -0.1172 0.189 Uiso calc 0.4 B 2
H H91E 0.6559 0.9164 -0.1093 0.189 Uiso calc 0.4 B 2
H H91F 0.6305 0.8261 -0.0818 0.189 Uiso calc 0.4 B 2
C C92B 0.733(3) 0.884(3) -0.010(2) 0.172(12) Uiso d 0.4 B 2
H H92C 0.7767 0.9308 -0.0116 0.207 Uiso calc 0.4 B 2
H H92D 0.6898 0.8953 0.0259 0.207 Uiso calc 0.4 B 2
O O3B 0.782(2) 0.807(2) 0.0050(19) 0.166(7) Uiso d 0.4 B 2
C C93B 0.857(3) 0.820(2) 0.058(3) 0.123(7) Uiso d 0.4 B 2
H H93C 0.8342 0.8505 0.0986 0.148 Uiso calc 0.4 B 2
H H93D 0.9000 0.8569 0.0359 0.148 Uiso calc 0.4 B 2
C C94B 0.913(2) 0.748(2) 0.0912(18) 0.078(5) Uiso d 0.4 B 2
H H94D 0.8717 0.7082 0.1110 0.116 Uiso calc 0.4 B 2
H H94E 0.9594 0.7681 0.1312 0.116 Uiso calc 0.4 B 2
H H94F 0.9444 0.7211 0.0535 0.116 Uiso calc 0.4 B 2
N N81A 0.485(5) 0.710(4) 0.183(2) 0.063(6) Uani d 0.4 C 3
C C81A 0.462(6) 0.692(4) 0.1236(19) 0.070(6) Uani d 0.4 C 3
C C82A 0.451(3) 0.670(2) 0.0463(16) 0.082(7) Uani d 0.4 C 3
H H82A 0.3886 0.6853 0.0232 0.123 Uiso calc 0.4 C 3
H H82B 0.4602 0.6103 0.0411 0.123 Uiso calc 0.4 C 3
H H82C 0.4976 0.6999 0.0221 0.123 Uiso calc 0.4 C 3
N N81B 0.461(3) 0.721(3) 0.1831(15) 0.063(6) Uani d 0.6 D 4
C C81B 0.458(4) 0.681(3) 0.1322(16) 0.070(6) Uani d 0.6 D 4
C C82B 0.4417(19) 0.6251(13) 0.0703(11) 0.082(7) Uani d 0.6 D 4
H H82D 0.3790 0.6342 0.0441 0.123 Uiso calc 0.6 D 4
H H82E 0.4473 0.5677 0.0878 0.123 Uiso calc 0.6 D 4
H H82F 0.4877 0.6354 0.0367 0.123 Uiso calc 0.6 D 4

loop_
_atom_site_aniso_label
_atom_site_aniso_U_11
_atom_site_aniso_U_22
_atom_site_aniso_U_33
_atom_site_aniso_U_12
_atom_site_aniso_U_13
_atom_site_aniso_U_23
Cd 0.0370(4) 0.0541(5) 0.0461(4) 0.0037(4) 0.0082(3) 0.0051(4)
C1 0.044(6) 0.055(7) 0.052(6) 0.001(5) 0.012(5) 0.008(5)
C2 0.053(6) 0.039(6) 0.053(6) 0.003(5) 0.009(5) 0.008(5)
C3 0.045(6) 0.072(8) 0.063(7) 0.019(5) 0.012(5) 0.001(6)
C4 0.024(5) 0.065(7) 0.053(6) 0.012(5) 0.011(4) -0.002(5)
C5 0.035(5) 0.052(7) 0.046(6) 0.023(4) 0.018(5) 0.016(5)
C6 0.041(6) 0.066(8) 0.062(7) 0.012(5) 0.028(5) 0.019(6)
C7 0.057(7) 0.084(8) 0.055(6) 0.026(6) 0.029(5) 0.016(6)
C8 0.062(6) 0.049(6) 0.040(5) 0.020(5) 0.025(5) 0.014(5)
C9 0.036(5) 0.033(5) 0.040(5) 0.002(4) 0.012(4) 0.004(4)
C11 0.038(6) 0.062(7) 0.061(6) -0.003(5) 0.010(5) 0.014(6)
C12 0.050(7) 0.049(7) 0.075(7) -0.012(5) 0.023(5) 0.007(6)
C13 0.067(8) 0.054(7) 0.047(6) 0.006(5) 0.017(5) 0.018(5)
C21 0.082(8) 0.049(7) 0.057(7) 0.002(6) 0.022(6) 0.011(6)
C22 0.108(10) 0.057(8) 0.051(7) -0.007(7) 0.021(7) -0.010(6)
C23 0.070(8) 0.057(8) 0.067(7) -0.011(6) -0.001(6) -0.007(6)
C31 0.058(7) 0.045(7) 0.053(6) 0.013(5) 0.007(5) 0.009(5)
C32 0.064(7) 0.076(8) 0.036(5) 0.004(6) 0.015(5) 0.004(5)
C33 0.051(6) 0.087(8) 0.041(6) 0.018(6) 0.017(5) 0.008(6)
C41 0.086(8) 0.038(6) 0.030(5) 0.006(6) 0.016(5) -0.004(5)
C42 0.082(8) 0.038(6) 0.038(6) -0.001(6) 0.000(5) -0.012(5)
C43 0.053(6) 0.047(7) 0.066(7) -0.011(5) 0.007(6) 0.005(6)
C51 0.050(7) 0.052(8) 0.093(8) 0.006(6) 0.022(6) 0.011(6)
C52 0.068(7) 0.035(6) 0.074(7) -0.001(5) 0.022(6) 0.016(5)
C53 0.066(7) 0.035(7) 0.067(7) 0.001(5) 0.017(6) 0.000(5)
C61 0.067(6) 0.043(6) 0.048(6) 0.004(6) 0.015(5) -0.009(6)
C62 0.046(6) 0.065(8) 0.049(6) -0.009(5) 0.005(5) -0.006(6)
C63 0.049(6) 0.053(7) 0.047(6) 0.007(5) 0.009(5) 0.014(5)
N11 0.039(5) 0.057(6) 0.069(6) 0.017(4) 0.000(4) 0.023(5)
N12 0.041(4) 0.040(5) 0.057(5) -0.002(4) 0.008(4) 0.005(4)
N21 0.058(6) 0.048(5) 0.044(5) 0.012(4) -0.005(4) -0.006(4)
N22 0.053(5) 0.040(5) 0.035(4) 0.007(4) 0.014(4) 0.001(4)
N31 0.038(5) 0.068(6) 0.037(4) 0.022(4) 0.009(4) 0.015(4)
N32 0.045(5) 0.045(5) 0.031(4) 0.007(4) 0.000(3) 0.003(4)
N41 0.044(5) 0.033(5) 0.041(4) -0.020(4) -0.009(4) -0.002(4)
N42 0.044(5) 0.034(5) 0.041(4) -0.004(4) 0.013(4) -0.001(4)
N51 0.031(4) 0.028(5) 0.059(5) 0.014(3) 0.005(4) 0.014(4)
N52 0.039(5) 0.035(5) 0.054(5) 0.008(4) 0.009(4) 0.008(4)
N61 0.050(5) 0.027(5) 0.050(5) -0.002(3) 0.015(4) 0.004(4)
N62 0.042(4) 0.029(5) 0.039(4) -0.002(3) 0.014(3) -0.001(4)
O1 0.041(4) 0.053(4) 0.056(4) 0.009(3) 0.009(3) -0.004(3)
O2 0.048(4) 0.051(4) 0.040(3) 0.010(3) 0.023(3) 0.011(3)
C71 0.037(6) 0.062(8) 0.076(8) 0.014(5) 0.014(6) 0.006(6)
C72 0.090(9) 0.129(11) 0.039(6) 0.029(8) 0.020(6) 0.015(7)
N71 0.041(5) 0.069(7) 0.048(5) 0.021(4) 0.000(4) 0.007(4)
B1 0.054(8) 0.062(9) 0.051(7) -0.005(7) 0.006(6) 0.009(7)
F1 0.140(7) 0.073(5) 0.099(5) -0.044(4) -0.017(5) -0.027(4)
F2 0.106(6) 0.124(7) 0.156(8) 0.028(5) 0.010(5) -0.069(6)
F3 0.134(7) 0.107(6) 0.113(6) -0.017(5) 0.017(5) 0.051(5)
F4 0.090(5) 0.132(7) 0.073(4) -0.026(5) 0.009(4) 0.023(4)
B2 0.079(11) 0.079(12) 0.064(9) 0.003(8) 0.024(8) 0.003(9)
F5 0.092(6) 0.160(9) 0.153(8) -0.043(6) 0.036(5) -0.062(7)
F6 0.179(9) 0.139(8) 0.103(6) 0.087(7) 0.070(6) 0.030(6)
F7 0.134(7) 0.195(10) 0.113(6) 0.060(7) 0.087(6) 0.016(6)
F8 0.067(5) 0.167(8) 0.089(5) 0.011(5) -0.007(4) 0.021(5)
N81A 0.04(2) 0.073(11) 0.076(6) 0.022(9) 0.016(7) 0.002(5)
C81A 0.046(8) 0.089(12) 0.077(7) 0.021(9) 0.012(7) -0.007(8)
C82A 0.062(10) 0.101(16) 0.082(9) 0.027(14) 0.005(9) -0.013(9)
N81B 0.04(2) 0.073(11) 0.076(6) 0.022(9) 0.016(7) 0.002(5)
C81B 0.046(8) 0.089(12) 0.077(7) 0.021(9) 0.012(7) -0.007(8)
C82B 0.062(10) 0.101(16) 0.082(9) 0.027(14) 0.005(9) -0.013(9)

loop_
_atom_type_symbol
_atom_type_description
_atom_type_scat_dispersion_real
_atom_type_scat_dispersion_imag
_atom_type_scat_source
C C 0.0033 0.0016 'International Tables Vol C Tables 4.2.6.8 and 6.1.1.4'
H H 0.0000 0.0000 'International Tables Vol C Tables 4.2.6.8 and 6.1.1.4'
B B 0.0013 0.0007 'International Tables Vol C Tables 4.2.6.8 and 6.1.1.4'
N N 0.0061 0.0033 'International Tables Vol C Tables 4.2.6.8 and 6.1.1.4'
O O 0.0106 0.0060 'International Tables Vol C Tables 4.2.6.8 and 6.1.1.4'
F F 0.0171 0.0103 'International Tables Vol C Tables 4.2.6.8 and 6.1.1.4'
Cd Cd -0.8075 1.2024 'International Tables Vol C Tables 4.2.6.8 and 6.1.1.4'

loop_
_geom_angle_atom_site_label_1
_geom_angle_atom_site_label_2
_geom_angle_atom_site_label_3
_geom_angle_site_symmetry_1
_geom_angle_site_symmetry_3
_geom_angle
N41 Cd N71 1_455 . 100.8(3)
N41 Cd N51 1_455 1_455 80.0(3)
N71 Cd N51 . 1_455 104.2(3)
N41 Cd N21 1_455 . 167.3(3)
N71 Cd N21 . . 91.1(3)
N51 Cd N21 1_455 . 93.0(3)
N41 Cd N11 1_455 . 104.6(3)
N71 Cd N11 . . 91.2(3)
N51 Cd N11 1_455 . 163.0(2)
N21 Cd N11 . . 79.2(3)
N41 Cd N31 1_455 . 93.3(2)
N71 Cd N31 . . 162.4(2)
N51 Cd N31 1_455 . 88.5(3)
N21 Cd N31 . . 75.8(3)
N11 Cd N31 . . 75.0(3)
N32 C1 N22 . . 110.5(7)
N32 C1 N12 . . 110.3(8)
N22 C1 N12 . . 109.8(7)
N32 C1 C2 . . 110.2(7)
N22 C1 C2 . . 106.3(8)
N12 C1 C2 . . 109.6(7)
O1 C2 C1 . . 109.4(8)
O1 C2 H2A . . 109.8
C1 C2 H2A . . 109.8
O1 C2 H2B . . 109.8
C1 C2 H2B . . 109.8
H2A C2 H2B . . 108.2
O1 C3 C4 . . 108.6(8)
O1 C3 H3A . . 110.0
C4 C3 H3A . . 110.0
O1 C3 H3B . . 110.0
C4 C3 H3B . . 110.0
H3A C3 H3B . . 108.4
C5 C4 C6 . . 118.7(9)
C5 C4 C3 . . 124.1(9)
C6 C4 C3 . . 117.2(10)
C6 C5 C4 3_666 . 118.6(8)
C6 C5 C7 3_666 . 120.0(10)
C4 C5 C7 . . 121.3(10)
C5 C6 C4 3_666 . 122.6(9)
C5 C6 H6 3_666 . 118.7
C4 C6 H6 . . 118.7
O2 C7 C5 . . 108.8(7)
O2 C7 H7A . . 109.9
C5 C7 H7A . . 109.9
O2 C7 H7B . . 109.9
C5 C7 H7B . . 109.9
H7A C7 H7B . . 108.3
O2 C8 C9 . . 111.7(7)
O2 C8 H8A . . 109.3
C9 C8 H8A . . 109.3
O2 C8 H8B . . 109.3
C9 C8 H8B . . 109.3
H8A C8 H8B . . 107.9
N52 C9 N62 . . 108.5(7)
N52 C9 N42 . . 109.8(7)
N62 C9 N42 . . 108.4(7)
N52 C9 C8 . . 112.2(7)
N62 C9 C8 . . 106.8(7)
N42 C9 C8 . . 110.9(7)
C12 C11 N12 . . 107.9(9)
C12 C11 H11 . . 126.0
N12 C11 H11 . . 126.0
C11 C12 C13 . . 106.1(9)
C11 C12 H12 . . 126.9
C13 C12 H12 . . 126.9
N11 C13 C12 . . 109.0(9)
N11 C13 H13 . . 125.5
C12 C13 H13 . . 125.5
C22 C21 N22 . . 106.9(10)
C22 C21 H21 . . 126.5
N22 C21 H21 . . 126.5
C21 C22 C23 . . 107.2(10)
C21 C22 H22 . . 126.4
C23 C22 H22 . . 126.4
N21 C23 C22 . . 109.7(10)
N21 C23 H23 . . 125.2
C22 C23 H23 . . 125.2
N32 C31 C32 . . 107.5(8)
N32 C31 H31 . . 126.3
C32 C31 H31 . . 126.3
C31 C32 C33 . . 105.2(8)
C31 C32 H32 . . 127.4
C33 C32 H32 . . 127.4
N31 C33 C32 . . 111.4(9)
N31 C33 H33 . . 124.3
C32 C33 H33 . . 124.3
N42 C41 C42 . . 109.9(9)
N42 C41 H41 . . 125.1
C42 C41 H41 . . 125.1
C41 C42 C43 . . 103.5(8)
C41 C42 H42 . . 128.3
C43 C42 H42 . . 128.3
N41 C43 C42 . . 112.8(9)
N41 C43 H43 . . 123.6
C42 C43 H43 . . 123.6
N52 C51 C52 . . 106.5(9)
N52 C51 H51 . . 126.7
C52 C51 H51 . . 126.7
C51 C52 C53 . . 105.7(9)
C51 C52 H52 . . 127.1
C53 C52 H52 . . 127.1
N51 C53 C52 . . 111.4(9)
N51 C53 H53 . . 124.3
C52 C53 H53 . . 124.3
C62 C61 N62 . . 106.4(9)
C62 C61 H61 . . 126.8
N62 C61 H61 . . 126.8
C61 C62 C63 . . 106.3(9)
C61 C62 H62 . . 126.9
C63 C62 H62 . . 126.9
N61 C63 C62 . . 111.3(8)
N61 C63 H63 . . 124.4
C62 C63 H63 . . 124.4
C13 N11 N12 . . 106.3(8)
C13 N11 Cd . . 130.9(6)
N12 N11 Cd . . 121.8(6)
N11 N12 C11 . . 110.5(8)
N11 N12 C1 . . 121.2(7)
C11 N12 C1 . . 127.7(8)
C23 N21 N22 . . 106.6(8)
C23 N21 Cd . . 129.9(7)
N22 N21 Cd . . 122.5(6)
C21 N22 N21 . . 109.5(8)
C21 N22 C1 . . 130.5(9)
N21 N22 C1 . . 120.0(7)
C33 N31 N32 . . 106.1(7)
C33 N31 Cd . . 132.0(6)
N32 N31 Cd . . 120.7(5)
C31 N32 N31 . . 109.7(7)
C31 N32 C1 . . 128.2(8)
N31 N32 C1 . . 121.8(7)
C43 N41 N42 . . 104.5(7)
C43 N41 Cd . 1_655 125.8(7)
N42 N41 Cd . 1_655 125.0(5)
C41 N42 N41 . . 109.3(7)
C41 N42 C9 . . 129.2(8)
N41 N42 C9 . . 121.1(7)
C53 N51 N52 . . 105.5(7)
C53 N51 Cd . 1_655 126.5(6)
N52 N51 Cd . 1_655 127.9(5)
N51 N52 C51 . . 110.8(7)
N51 N52 C9 . . 122.1(7)
C51 N52 C9 . . 126.9(8)
C63 N61 N62 . . 104.2(7)
N61 N62 C61 . . 111.7(7)
N61 N62 C9 . . 119.0(7)
C61 N62 C9 . . 125.4(8)
C2 O1 C3 . . 110.5(7)
C7 O2 C8 . . 111.3(6)
N71 C71 C72 . . 178.4(13)
C71 C72 H72A . . 109.5
C71 C72 H72B . . 109.5
H72A C72 H72B . . 109.5
C71 C72 H72C . . 109.5
H72A C72 H72C . . 109.5
H72B C72 H72C . . 109.5
C71 N71 Cd . . 171.6(9)
F2 B1 F4 . . 109.5(11)
F2 B1 F1 . . 111.1(10)
F4 B1 F1 . . 110.7(10)
F2 B1 F3 . . 108.1(11)
F4 B1 F3 . . 108.5(10)
F1 B1 F3 . . 108.9(11)
F7 B2 F8 . . 114.3(13)
F7 B2 F5 . . 114.5(14)
F8 B2 F5 . . 108.5(13)
F7 B2 F6 . . 109.6(12)
F8 B2 F6 . . 105.8(12)
F5 B2 F6 . . 103.2(12)
C92A C91A H91A . . 109.5
C92A C91A H91B . . 109.5
H91A C91A H91B . . 109.5
C92A C91A H91C . . 109.5
H91A C91A H91C . . 109.5
H91B C91A H91C . . 109.5
O3A C92A C91A . . 106.4(19)
O3A C92A H92A . . 110.4
C91A C92A H92A . . 110.4
O3A C92A H92B . . 110.4
C91A C92A H92B . . 110.4
H92A C92A H92B . . 108.6
C93A O3A C92A . . 107(2)
O3A C93A C94A . . 109.0(18)
O3A C93A H93A . . 109.9
C94A C93A H93A . . 109.9
O3A C93A H93B . . 109.9
C94A C93A H93B . . 109.9
H93A C93A H93B . . 108.3
C93A C94A H94A . . 109.5
C93A C94A H94B . . 109.5
H94A C94A H94B . . 109.5
C93A C94A H94C . . 109.5
H94A C94A H94C . . 109.5
H94B C94A H94C . . 109.5
C92B C91B H91D . . 109.5
C92B C91B H91E . . 109.5
H91D C91B H91E . . 109.5
C92B C91B H91F . . 109.5
H91D C91B H91F . . 109.5
H91E C91B H91F . . 109.5
O3B C92B C91B . . 100(2)
O3B C92B H92C . . 111.8
C91B C92B H92C . . 111.8
O3B C92B H92D . . 111.8
C91B C92B H92D . . 111.8
H92C C92B H92D . . 109.5
C93B O3B C92B . . 109(2)
O3B C93B C94B . . 121(3)
O3B C93B H93C . . 107.1
C94B C93B H93C . . 107.1
O3B C93B H93D . . 107.1
C94B C93B H93D . . 107.1
H93C C93B H93D . . 106.8
C93B C94B H94D . . 109.5
C93B C94B H94E . . 109.5
H94D C94B H94E . . 109.5
C93B C94B H94F . . 109.5
H94D C94B H94F . . 109.5
H94E C94B H94F . . 109.5
N81A C81A C82A . . 169(8)
C81A C82A H82A . . 109.5
C81A C82A H82B . . 109.5
H82A C82A H82B . . 109.5
C81A C82A H82C . . 109.5
H82A C82A H82C . . 109.5
H82B C82A H82C . . 109.5
N81B C81B C82B . . 172(5)
C81B C82B H82D . . 109.5
C81B C82B H82E . . 109.5
H82D C82B H82E . . 109.5
C81B C82B H82F . . 109.5
H82D C82B H82F . . 109.5
H82E C82B H82F . . 109.5

loop_
_geom_bond_atom_site_label_1
_geom_bond_atom_site_label_2
_geom_bond_site_symmetry_2
_geom_bond_distance
Cd N41 1_455 2.269(8)
Cd N71 . 2.270(8)
Cd N51 1_455 2.286(7)
Cd N21 . 2.324(8)
Cd N11 . 2.332(8)
Cd N31 . 2.360(7)
C1 N32 . 1.451(11)
C1 N22 . 1.453(12)
C1 N12 . 1.478(11)
C1 C2 . 1.530(12)
C2 O1 . 1.398(10)
C2 H2A . 0.9900
C2 H2B . 0.9900
C3 O1 . 1.453(10)
C3 C4 . 1.490(13)
C3 H3A . 0.9900
C3 H3B . 0.9900
C4 C5 . 1.383(13)
C4 C6 . 1.404(12)
C5 C6 3_666 1.363(13)
C5 C7 . 1.495(12)
C6 C5 3_666 1.363(13)
C6 H6 . 0.9500
C7 O2 . 1.414(10)
C7 H7A . 0.9900
C7 H7B . 0.9900
C8 O2 . 1.422(9)
C8 C9 . 1.497(11)
C8 H8A . 0.9900
C8 H8B . 0.9900
C9 N52 . 1.448(11)
C9 N62 . 1.459(10)
C9 N42 . 1.459(11)
C11 C12 . 1.326(13)
C11 N12 . 1.369(11)
C11 H11 . 0.9500
C12 C13 . 1.432(13)
C12 H12 . 0.9500
C13 N11 . 1.332(12)
C13 H13 . 0.9500
C21 C22 . 1.346(14)
C21 N22 . 1.363(12)
C21 H21 . 0.9500
C22 C23 . 1.382(15)
C22 H22 . 0.9500
C23 N21 . 1.320(12)
C23 H23 . 0.9500
C31 N32 . 1.356(11)
C31 C32 . 1.360(12)
C31 H31 . 0.9500
C32 C33 . 1.380(13)
C32 H32 . 0.9500
C33 N31 . 1.310(11)
C33 H33 . 0.9500
C41 N42 . 1.349(10)
C41 C42 . 1.354(13)
C41 H41 . 0.9500
C42 C43 . 1.394(13)
C42 H42 . 0.9500
C43 N41 . 1.324(11)
C43 H43 . 0.9500
C51 N52 . 1.362(12)
C51 C52 . 1.367(13)
C51 H51 . 0.9500
C52 C53 . 1.379(13)
C52 H52 . 0.9500
C53 N51 . 1.324(11)
C53 H53 . 0.9500
C61 C62 . 1.352(13)
C61 N62 . 1.354(11)
C61 H61 . 0.9500
C62 C63 . 1.368(13)
C62 H62 . 0.9500
C63 N61 . 1.339(11)
C63 H63 . 0.9500
N11 N12 . 1.351(9)
N21 N22 . 1.364(10)
N31 N32 . 1.356(9)
N41 N42 . 1.381(9)
N41 Cd 1_655 2.269(8)
N51 N52 . 1.351(9)
N51 Cd 1_655 2.286(7)
N61 N62 . 1.344(9)
C71 N71 . 1.130(12)
C71 C72 . 1.469(15)
C72 H72A . 0.9800
C72 H72B . 0.9800
C72 H72C . 0.9800
B1 F2 . 1.311(14)
B1 F4 . 1.345(13)
B1 F1 . 1.354(13)
B1 F3 . 1.360(13)
B2 F7 . 1.305(14)
B2 F8 . 1.324(16)
B2 F5 . 1.335(16)
B2 F6 . 1.402(16)
C91A C92A . 1.505(15)
C91A H91A . 0.9800
C91A H91B . 0.9800
C91A H91C . 0.9800
C92A O3A . 1.434(14)
C92A H92A . 0.9900
C92A H92B . 0.9900
O3A C93A . 1.368(14)
C93A C94A . 1.514(14)
C93A H93A . 0.9900
C93A H93B . 0.9900
C94A H94A . 0.9800
C94A H94B . 0.9800
C94A H94C . 0.9800
C91B C92B . 1.519(15)
C91B H91D . 0.9800
C91B H91E . 0.9800
C91B H91F . 0.9800
C92B O3B . 1.432(15)
C92B H92C . 0.9900
C92B H92D . 0.9900
O3B C93B . 1.370(15)
C93B C94B . 1.496(15)
C93B H93C . 0.9900
C93B H93D . 0.9900
C94B H94D . 0.9800
C94B H94E . 0.9800
C94B H94F . 0.9800
N81A C81A . 1.132(10)
C81A C82A . 1.444(10)
C82A H82A . 0.9800
C82A H82B . 0.9800
C82A H82C . 0.9800
N81B C81B . 1.129(9)
C81B C82B . 1.440(9)
C82B H82D . 0.9800
C82B H82E . 0.9800
C82B H82F . 0.9800

loop_
_geom_torsion_atom_site_label_1
_geom_torsion_atom_site_label_2
_geom_torsion_atom_site_label_3
_geom_torsion_atom_site_label_4
_geom_torsion_site_symmetry_1
_geom_torsion_site_symmetry_4
_geom_torsion
N32 C1 C2 O1 . . -61.1(10)
N22 C1 C2 O1 . . 179.1(7)
N12 C1 C2 O1 . . 60.5(10)
O1 C3 C4 C5 . . -84.0(10)
O1 C3 C4 C6 . . 95.5(10)
C6 C4 C5 C6 . 3_666 2.7(14)
C3 C4 C5 C6 . 3_666 -177.7(8)
C6 C4 C5 C7 . . 179.4(8)
C3 C4 C5 C7 . . -1.1(13)
C5 C4 C6 C5 . 3_666 -2.9(15)
C3 C4 C6 C5 . 3_666 177.6(8)
C6 C5 C7 O2 3_666 . 71.7(11)
C4 C5 C7 O2 . . -104.9(10)
O2 C8 C9 N52 . . 56.8(10)
O2 C8 C9 N62 . . 175.6(7)
O2 C8 C9 N42 . . -66.4(10)
N12 C11 C12 C13 . . -3.4(11)
C11 C12 C13 N11 . . 2.1(12)
N22 C21 C22 C23 . . -2.6(12)
C21 C22 C23 N21 . . 3.9(13)
N32 C31 C32 C33 . . 0.7(12)
C31 C32 C33 N31 . . -0.6(13)
N42 C41 C42 C43 . . 0.6(11)
C41 C42 C43 N41 . . -0.1(11)
N52 C51 C52 C53 . . -2.2(12)
C51 C52 C53 N51 . . 0.4(12)
N62 C61 C62 C63 . . -2.2(10)
C61 C62 C63 N61 . . 0.4(11)
C12 C13 N11 N12 . . 0.1(11)
C12 C13 N11 Cd . . -168.1(7)
C13 N11 N12 C11 . . -2.2(10)
Cd N11 N12 C11 . . 167.3(6)
C13 N11 N12 C1 . . -173.9(8)
Cd N11 N12 C1 . . -4.4(11)
C12 C11 N12 N11 . . 3.6(11)
C12 C11 N12 C1 . . 174.6(9)
N32 C1 N12 N11 . . -58.2(10)
N22 C1 N12 N11 . . 63.9(10)
C2 C1 N12 N11 . . -179.8(8)
N32 C1 N12 C11 . . 131.6(9)
N22 C1 N12 C11 . . -106.3(10)
C2 C1 N12 C11 . . 10.1(12)
C22 C23 N21 N22 . . -3.5(11)
C22 C23 N21 Cd . . 165.0(7)
C22 C21 N22 N21 . . 0.5(10)
C22 C21 N22 C1 . . -176.6(9)
C23 N21 N22 C21 . . 1.9(10)
Cd N21 N22 C21 . . -167.7(6)
C23 N21 N22 C1 . . 179.3(8)
Cd N21 N22 C1 . . 9.7(10)
N32 C1 N22 C21 . . -127.8(9)
N12 C1 N22 C21 . . 110.2(10)
C2 C1 N22 C21 . . -8.2(12)
N32 C1 N22 N21 . . 55.3(10)
N12 C1 N22 N21 . . -66.6(10)
C2 C1 N22 N21 . . 175.0(7)
C32 C33 N31 N32 . . 0.3(12)
C32 C33 N31 Cd . . 167.7(7)
C32 C31 N32 N31 . . -0.5(11)
C32 C31 N32 C1 . . -175.2(9)
C33 N31 N32 C31 . . 0.1(11)
Cd N31 N32 C31 . . -169.0(6)
C33 N31 N32 C1 . . 175.2(9)
Cd N31 N32 C1 . . 6.1(11)
N22 C1 N32 C31 . . 109.1(10)
N12 C1 N32 C31 . . -129.3(9)
C2 C1 N32 C31 . . -8.1(13)
N22 C1 N32 N31 . . -65.0(11)
N12 C1 N32 N31 . . 56.7(11)
C2 C1 N32 N31 . . 177.8(8)
C42 C43 N41 N42 . . -0.5(10)
C42 C43 N41 Cd . 1_655 -157.0(6)
C42 C41 N42 N41 . . -1.0(10)
C42 C41 N42 C9 . . -173.3(8)
C43 N41 N42 C41 . . 0.8(9)
Cd N41 N42 C41 1_655 . 157.6(6)
C43 N41 N42 C9 . . 173.9(8)
Cd N41 N42 C9 1_655 . -29.3(10)
N52 C9 N42 C41 . . -120.2(9)
N62 C9 N42 C41 . . 121.4(9)
C8 C9 N42 C41 . . 4.4(12)
N52 C9 N42 N41 . . 68.3(9)
N62 C9 N42 N41 . . -50.1(10)
C8 C9 N42 N41 . . -167.1(7)
C52 C53 N51 N52 . . 1.6(11)
C52 C53 N51 Cd . 1_655 178.3(6)
C53 N51 N52 C51 . . -3.0(10)
Cd N51 N52 C51 1_655 . -179.7(6)
C53 N51 N52 C9 . . -177.7(8)
Cd N51 N52 C9 1_655 . 5.6(11)
C52 C51 N52 N51 . . 3.3(11)
C52 C51 N52 C9 . . 177.7(8)
N62 C9 N52 N51 . . 63.8(9)
N42 C9 N52 N51 . . -54.5(10)
C8 C9 N52 N51 . . -178.4(7)
N62 C9 N52 C51 . . -110.0(10)
N42 C9 N52 C51 . . 131.7(9)
C8 C9 N52 C51 . . 7.8(13)
C62 C63 N61 N62 . . 1.6(10)
C63 N61 N62 C61 . . -3.0(9)
C63 N61 N62 C9 . . -162.1(7)
C62 C61 N62 N61 . . 3.4(10)
C62 C61 N62 C9 . . 160.8(8)
N52 C9 N62 N61 . . -164.8(7)
N42 C9 N62 N61 . . -45.5(9)
C8 C9 N62 N61 . . 74.0(9)
N52 C9 N62 C61 . . 39.3(11)
N42 C9 N62 C61 . . 158.5(8)
C8 C9 N62 C61 . . -81.9(10)
C1 C2 O1 C3 . . 177.9(7)
C4 C3 O1 C2 . . -177.3(8)
C5 C7 O2 C8 . . 177.0(8)
C9 C8 O2 C7 . . 179.0(8)
C91A C92A O3A C93A . . -102(3)
C92A O3A C93A C94A . . -179(2)
C91B C92B O3B C93B . . 158(4)
C92B O3B C93B C94B . . 172(4)
